data_2016288
loop_
_publ_author_name
'Balderson, James L.'
'Fernandes, Manuel  A.'
'Michael, Joseph P.'
'Perry, Christopher B.'

_publ_section_title
;
 Hydrogen-bonding patterns in enaminones:
 (2<i>Z</i>)-1-(4-bromophenyl)-2-(pyrrolidin-2-ylidene)ethanone and its
 piperidin-2-ylidene and azepan-2-ylidene analogues
;
_journal_coeditor_code AV3112
_journal_issue 12
_journal_name_full 'Acta Crystallographica Section C'
_journal_page_first o734
_journal_page_last o738
_journal_paper_doi 10.1107/S0108270107053206
_journal_volume 63
_journal_year 2007
_chemical_formula_iupac 'C14 H16 Br N O'
_chemical_formula_moiety 'C14 H16 Br N O'
_chemical_formula_sum 'C14 H16 Br N O'
_chemical_formula_weight 294.19
_chemical_name_systematic
;
(2Z)-2-(Azepan-2-ylidene)-1-(4-bromophenyl)ethanone
;
_space_group_IT_number 14
_symmetry_cell_setting monoclinic
_symmetry_space_group_name_Hall '-P 2ybc'
_symmetry_space_group_name_H-M 'P 1 21/c 1'
_atom_sites_solution_hydrogens geom
_atom_sites_solution_primary direct
_atom_sites_solution_secondary difmap
_audit_creation_method SHELXL97
_cell_angle_alpha 90.00
_cell_angle_beta 100.702(2)
_cell_angle_gamma 90.00
_cell_formula_units_Z 4
_cell_length_a 12.2867(3)
_cell_length_b 8.2416(2)
_cell_length_c 12.9404(4)
_cell_measurement_reflns_used 4189
_cell_measurement_temperature 173(2)
_cell_measurement_theta_max 28.28
_cell_measurement_theta_min 2.95
_cell_volume 1287.58(6)
_computing_cell_refinement 'APEX2 (Bruker, 2005)'
_computing_data_collection 'APEX2 (Bruker, 2005)'
_computing_data_reduction 'SAINT-NT (Bruker, 2005)'
_computing_molecular_graphics
;
ORTEP-3 for Windows (Farrugia, 1997) and DIAMOND (Brandenburg,
1999)
;
_computing_publication_material
;
WinGX (Farrugia, 1999) and PLATON (Spek, 2003)
;
_computing_structure_refinement 'SHELXL97 (Sheldrick, 1997)'
_computing_structure_solution 'SHELXS97 (Sheldrick, 1997)'
_diffrn_ambient_temperature 173(2)
_diffrn_measured_fraction_theta_full 1.000
_diffrn_measured_fraction_theta_max 1.000
_diffrn_measurement_device_type 'Bruker APEXII CCD area-detector'
_diffrn_measurement_method '\f and \w'
_diffrn_radiation_monochromator graphite
_diffrn_radiation_source 'fine-focus sealed tube'
_diffrn_radiation_type MoK\a
_diffrn_radiation_wavelength 0.71073
_diffrn_reflns_av_R_equivalents 0.0425
_diffrn_reflns_av_sigmaI/netI 0.0357
_diffrn_reflns_limit_h_max 16
_diffrn_reflns_limit_h_min -15
_diffrn_reflns_limit_k_max 10
_diffrn_reflns_limit_k_min -10
_diffrn_reflns_limit_l_max 17
_diffrn_reflns_limit_l_min -14
_diffrn_reflns_number 9654
_diffrn_reflns_theta_full 28.00
_diffrn_reflns_theta_max 28.00
_diffrn_reflns_theta_min 1.69
_exptl_absorpt_coefficient_mu 3.176
_exptl_absorpt_correction_T_max 0.6473
_exptl_absorpt_correction_T_min 0.3052
_exptl_absorpt_correction_type integration
_exptl_absorpt_process_details '[face-indexed using XPREP (Bruker, 2005)]'
_exptl_crystal_colour colourless
_exptl_crystal_density_diffrn 1.518
_exptl_crystal_density_method 'not measured'
_exptl_crystal_description plate
_exptl_crystal_F_000 600
_exptl_crystal_size_max 0.49
_exptl_crystal_size_mid 0.44
_exptl_crystal_size_min 0.15
_refine_diff_density_max 0.449
_refine_diff_density_min -0.409
_refine_ls_extinction_method none
_refine_ls_goodness_of_fit_ref 1.023
_refine_ls_hydrogen_treatment mixed
_refine_ls_matrix_type full
_refine_ls_number_parameters 158
_refine_ls_number_reflns 3103
_refine_ls_number_restraints 0
_refine_ls_restrained_S_all 1.023
_refine_ls_R_factor_all 0.0369
_refine_ls_R_factor_gt 0.0254
_refine_ls_shift/su_max 0.001
_refine_ls_shift/su_mean 0.000
_refine_ls_structure_factor_coef Fsqd
_refine_ls_weighting_details 'calc w = 1/[\s^2^(Fo^2^)+(0.0326P)^2^] where P=(Fo^2^+2Fc^2^)/3'
_refine_ls_weighting_scheme calc
_refine_ls_wR_factor_gt 0.0624
_refine_ls_wR_factor_ref 0.0648
_reflns_number_gt 2401
_reflns_number_total 3103
_reflns_threshold_expression I>2\s(I)
_cod_data_source_file av3112.cif
_cod_data_source_block III
_cod_original_sg_symbol_H-M 'P 21/c'
_cod_database_code 2016288
_cod_database_fobs_code 2016288

loop_
_symmetry_equiv_pos_as_xyz
'x, y, z'
'-x, y+1/2, -z+1/2'
'-x, -y, -z'
'x, -y-1/2, z-1/2'

loop_
_atom_site_type_symbol
_atom_site_label
_atom_site_fract_x
_atom_site_fract_y
_atom_site_fract_z
_atom_site_U_iso_or_equiv
_atom_site_adp_type
_atom_site_calc_flag
_atom_site_refinement_flags
_atom_site_occupancy
C C1 0.44846(13) 0.25827(19) 0.62676(11) 0.0219(3) Uani d . 1
C C2 0.53634(14) 0.14673(17) 0.63321(12) 0.0232(3) Uani d . 1
H H2 0.5436 0.0654 0.6861 0.028 Uiso calc R 1
C C3 0.61272(13) 0.14880(18) 0.56695(12) 0.0220(3) Uani d . 1
C C4 0.69894(13) 0.01775(19) 0.57524(13) 0.0282(4) Uani d . 1
H H4A 0.6855 -0.0463 0.5094 0.034 Uiso calc R 1
H H4B 0.6899 -0.0561 0.6334 0.034 Uiso calc R 1
C C5 0.81847(15) 0.0794(2) 0.59455(14) 0.0334(4) Uani d . 1
H H5A 0.8248 0.1725 0.6437 0.040 Uiso calc R 1
H H5B 0.8677 -0.0076 0.6291 0.040 Uiso calc R 1
C C6 0.85902(15) 0.1325(2) 0.49493(15) 0.0348(4) Uani d . 1
H H6A 0.9390 0.1578 0.5133 0.042 Uiso calc R 1
H H6B 0.8499 0.0409 0.4445 0.042 Uiso calc R 1
C C7 0.79852(14) 0.2789(2) 0.44183(13) 0.0321(4) Uani d . 1
H H7A 0.8297 0.3053 0.3786 0.039 Uiso calc R 1
H H7B 0.8130 0.3725 0.4904 0.039 Uiso calc R 1
C C8 0.67445(14) 0.2583(2) 0.40920(12) 0.0296(4) Uani d . 1
H H8A 0.6460 0.3450 0.3584 0.035 Uiso calc R 1
H H8B 0.6597 0.1531 0.3723 0.035 Uiso calc R 1
C C9 0.35676(13) 0.22392(17) 0.68635(11) 0.0216(3) Uani d . 1
C C10 0.37037(14) 0.12603(18) 0.77591(12) 0.0243(3) Uani d . 1
H H10 0.4409 0.0804 0.8029 0.029 Uiso calc R 1
C C11 0.28215(14) 0.09483(19) 0.82573(13) 0.0274(4) Uani d . 1
H H11 0.2920 0.0295 0.8873 0.033 Uiso calc R 1
C C12 0.17962(14) 0.15991(19) 0.78479(13) 0.0258(4) Uani d . 1
C C13 0.16334(14) 0.25755(19) 0.69635(12) 0.0284(4) Uani d . 1
H H13 0.0924 0.3017 0.6691 0.034 Uiso calc R 1
C C14 0.25294(14) 0.28938(19) 0.64840(12) 0.0266(4) Uani d . 1
H H14 0.2431 0.3575 0.5882 0.032 Uiso calc R 1
Br Br1 0.058155(15) 0.11948(2) 0.852615(15) 0.04177(8) Uani d . 1
N N1 0.61284(12) 0.26316(17) 0.49508(10) 0.0246(3) Uani d . 1
H H1 0.5659(16) 0.333(2) 0.4903(14) 0.033(5) Uiso d . 1
O O1 0.43884(10) 0.38178(13) 0.56911(9) 0.0282(3) Uani d . 1

loop_
_atom_site_aniso_label
_atom_site_aniso_U_11
_atom_site_aniso_U_22
_atom_site_aniso_U_33
_atom_site_aniso_U_12
_atom_site_aniso_U_13
_atom_site_aniso_U_23
C1 0.0238(8) 0.0200(8) 0.0212(8) -0.0019(6) 0.0021(6) -0.0015(6)
C2 0.0261(8) 0.0206(8) 0.0225(8) 0.0014(6) 0.0035(6) 0.0025(6)
C3 0.0212(8) 0.0202(8) 0.0231(8) 0.0003(6) 0.0003(6) -0.0017(6)
C4 0.0285(9) 0.0220(8) 0.0353(9) 0.0051(7) 0.0086(7) 0.0048(7)
C5 0.0257(9) 0.0335(9) 0.0399(10) 0.0079(7) 0.0035(8) 0.0073(8)
C6 0.0249(9) 0.0337(9) 0.0477(11) 0.0037(8) 0.0119(8) 0.0044(8)
C7 0.0295(9) 0.0334(9) 0.0364(10) 0.0023(8) 0.0139(8) 0.0049(8)
C8 0.0308(9) 0.0345(9) 0.0249(8) 0.0043(8) 0.0092(7) 0.0035(7)
C9 0.0241(8) 0.0184(7) 0.0224(8) 0.0007(6) 0.0045(6) -0.0037(6)
C10 0.0215(8) 0.0251(8) 0.0262(8) 0.0019(7) 0.0039(6) 0.0008(7)
C11 0.0291(9) 0.0275(9) 0.0263(8) -0.0009(7) 0.0068(7) 0.0032(7)
C12 0.0229(8) 0.0246(8) 0.0315(9) -0.0047(6) 0.0093(7) -0.0046(7)
C13 0.0220(8) 0.0289(8) 0.0338(9) 0.0047(7) 0.0037(7) -0.0034(7)
C14 0.0304(9) 0.0222(8) 0.0266(8) 0.0043(7) 0.0036(7) 0.0021(6)
Br1 0.02703(11) 0.05149(14) 0.05033(14) -0.00378(9) 0.01638(8) 0.00420(9)
N1 0.0243(7) 0.0243(7) 0.0264(7) 0.0074(6) 0.0073(6) 0.0027(6)
O1 0.0308(6) 0.0232(6) 0.0325(6) 0.0044(5) 0.0106(5) 0.0067(5)

loop_
_atom_type_symbol
_atom_type_description
_atom_type_scat_dispersion_real
_atom_type_scat_dispersion_imag
_atom_type_scat_source
C C 0.0033 0.0016 'International Tables Vol C Tables 4.2.6.8 and 6.1.1.4'
H H 0.0000 0.0000 'International Tables Vol C Tables 4.2.6.8 and 6.1.1.4'
N N 0.0061 0.0033 'International Tables Vol C Tables 4.2.6.8 and 6.1.1.4'
O O 0.0106 0.0060 'International Tables Vol C Tables 4.2.6.8 and 6.1.1.4'
Br Br -0.2901 2.4595 'International Tables Vol C Tables 4.2.6.8 and 6.1.1.4'

loop_
_geom_angle_atom_site_label_1
_geom_angle_atom_site_label_2
_geom_angle_atom_site_label_3
_geom_angle
O1 C1 C2 123.45(14)
O1 C1 C9 117.41(14)
C2 C1 C9 119.03(13)
C3 C2 C1 123.77(14)
C3 C2 H2 118.1
C1 C2 H2 118.1
N1 C3 C2 122.22(14)
N1 C3 C4 117.97(14)
C2 C3 C4 119.81(14)
C3 C4 C5 114.55(14)
C3 C4 H4A 108.6
C5 C4 H4A 108.6
C3 C4 H4B 108.6
C5 C4 H4B 108.6
H4A C4 H4B 107.6
C6 C5 C4 114.22(15)
C6 C5 H5A 108.7
C4 C5 H5A 108.7
C6 C5 H5B 108.7
C4 C5 H5B 108.7
H5A C5 H5B 107.6
C7 C6 C5 113.65(14)
C7 C6 H6A 108.8
C5 C6 H6A 108.8
C7 C6 H6B 108.8
C5 C6 H6B 108.8
H6A C6 H6B 107.7
C6 C7 C8 114.91(15)
C6 C7 H7A 108.5
C8 C7 H7A 108.5
C6 C7 H7B 108.5
C8 C7 H7B 108.5
H7A C7 H7B 107.5
N1 C8 C7 115.03(13)
N1 C8 H8A 108.5
C7 C8 H8A 108.5
N1 C8 H8B 108.5
C7 C8 H8B 108.5
H8A C8 H8B 107.5
C14 C9 C10 118.60(14)
C14 C9 C1 118.14(14)
C10 C9 C1 123.24(14)
C11 C10 C9 120.69(15)
C11 C10 H10 119.7
C9 C10 H10 119.7
C12 C11 C10 119.12(15)
C12 C11 H11 120.4
C10 C11 H11 120.4
C11 C12 C13 121.66(15)
C11 C12 Br1 119.64(12)
C13 C12 Br1 118.69(12)
C12 C13 C14 118.43(15)
C12 C13 H13 120.8
C14 C13 H13 120.8
C13 C14 C9 121.49(15)
C13 C14 H14 119.3
C9 C14 H14 119.3
C3 N1 C8 125.78(14)
C3 N1 H1 117.9(13)
C8 N1 H1 115.1(13)

loop_
_geom_bond_atom_site_label_1
_geom_bond_atom_site_label_2
_geom_bond_distance
C1 O1 1.2546(18)
C1 C2 1.409(2)
C1 C9 1.506(2)
C2 C3 1.384(2)
C2 H2 0.9500
C3 N1 1.324(2)
C3 C4 1.503(2)
C4 C5 1.530(2)
C4 H4A 0.9900
C4 H4B 0.9900
C5 C6 1.530(2)
C5 H5A 0.9900
C5 H5B 0.9900
C6 C7 1.514(2)
C6 H6A 0.9900
C6 H6B 0.9900
C7 C8 1.514(2)
C7 H7A 0.9900
C7 H7B 0.9900
C8 N1 1.4568(19)
C8 H8A 0.9900
C8 H8B 0.9900
C9 C14 1.388(2)
C9 C10 1.396(2)
C10 C11 1.384(2)
C10 H10 0.9500
C11 C12 1.381(2)
C11 H11 0.9500
C12 C13 1.383(2)
C12 Br1 1.8961(16)
C13 C14 1.385(2)
C13 H13 0.9500
C14 H14 0.9500
N1 H1 0.811(19)

loop_
_geom_hbond_atom_site_label_D
_geom_hbond_atom_site_label_H
_geom_hbond_atom_site_label_A
_geom_hbond_site_symmetry_A
_geom_hbond_distance_DH
_geom_hbond_distance_HA
_geom_hbond_distance_DA
_geom_hbond_angle_DHA
_geom_hbond_publ_flag
N1 H1 O1 . 0.811(19) 2.057(19) 2.6841(18) 134.0(17) yes
N1 H1 O1 3_666 0.811(19) 2.467(19) 3.0757(17) 132.7(17) yes
C10 H10 O1 2_646 0.95 2.59 3.439(2) 149 yes
C4 H4B Cg 2_646 0.99 2.67 3.5996(17) 157 yes
C7 H7A Br1 4_665 0.99 2.95 3.6838(18) 131 yes

loop_
_geom_torsion_atom_site_label_1
_geom_torsion_atom_site_label_2
_geom_torsion_atom_site_label_3
_geom_torsion_atom_site_label_4
_geom_torsion
O1 C1 C2 C3 -9.1(2)
C9 C1 C2 C3 166.93(14)
C1 C2 C3 N1 4.0(2)
C1 C2 C3 C4 -175.82(15)
N1 C3 C4 C5 56.6(2)
C2 C3 C4 C5 -123.64(16)
C3 C4 C5 C6 -83.04(18)
C4 C5 C6 C7 65.3(2)
C5 C6 C7 C8 -58.5(2)
C6 C7 C8 N1 74.4(2)
O1 C1 C9 C14 22.8(2)
C2 C1 C9 C14 -153.44(14)
O1 C1 C9 C10 -159.06(14)
C2 C1 C9 C10 24.7(2)
C14 C9 C10 C11 0.1(2)
C1 C9 C10 C11 -178.08(14)
C9 C10 C11 C12 1.0(2)
C10 C11 C12 C13 -1.1(2)
C10 C11 C12 Br1 -179.59(12)
C11 C12 C13 C14 0.2(2)
Br1 C12 C13 C14 178.69(12)
C12 C13 C14 C9 0.9(2)
C10 C9 C14 C13 -1.0(2)
C1 C9 C14 C13 177.23(14)
C2 C3 N1 C8 -167.04(15)
C4 C3 N1 C8 12.8(2)
C7 C8 N1 C3 -71.7(2)

loop_
_cod_related_entry_id
_cod_related_entry_database
_cod_related_entry_code
1 ChemSpider 30654083
